data_2007696
loop_
_publ_author_name
'Jian-Min Dou'
'Chun-Hua Hu'
'Jian-Ming Gu'
'Yong Nie'
'Hai-Jun Yao'
'Ruo-Shui Jin'
'Pei-Ju Zheng'

_publ_section_title
;
 A <i>closo</i>-12-Vertex Dinickelaborane:
 [(\h^5^-C~5~H~5~)~2~Ni~2~B~10~H~10~]
;
_journal_issue 10
_journal_name_full 'Acta Crystallographica Section C'
_journal_page_first 1418
_journal_page_last 1419
_journal_paper_doi 10.1107/S0108270198004077
_journal_volume 54
_journal_year 1998
_chemical_formula_iupac '[Ni2 (B10 H10) (C5 H5)2]'
_chemical_formula_moiety 'C10 H20 B10 Ni2'
_chemical_formula_sum 'C10 H20 B10 Ni2'
_chemical_formula_weight 365.78
_chemical_name_systematic ' 1,2-di-\h^5^-cyclopentadienyl-1,2-dinickela-closo-dodecaborane'
_space_group_IT_number 14
_symmetry_cell_setting monoclinic
_symmetry_space_group_name_Hall '-P 2ybc'
_symmetry_space_group_name_H-M 'P 1 21/c 1'
_cell_angle_alpha 90
_cell_angle_beta 110.540(10)
_cell_angle_gamma 90
_cell_formula_units_Z 4
_cell_length_a 12.5440(10)
_cell_length_b 9.017(2)
_cell_length_c 15.1200(10)
_cell_measurement_reflns_used 25
_cell_measurement_temperature 293(2)
_cell_measurement_theta_max 14.31
_cell_measurement_theta_min 9.31
_cell_volume 1601.5(4)
_computing_cell_refinement 'CAD-4 Software'
_computing_data_collection 'CAD-4 Software (Enraf-Nonius, 1988)'
_computing_data_reduction 'SDP-Plus (Frenz, 1985)'
_computing_molecular_graphics 'ZORTEP (Zsolnai & Huttner, 1994)'
_computing_publication_material SHELXL97
_computing_structure_refinement 'SHELXL97 (Sheldrick, 1997)'
_computing_structure_solution 'SHELXS97 (Sheldrick, 1990)'
_diffrn_ambient_temperature 293(2)
_diffrn_measured_fraction_theta_full 0.933
_diffrn_measured_fraction_theta_max 0.933
_diffrn_measurement_device 'Enraf-Nonius CAD-4 diffractometer'
_diffrn_measurement_method '\w/2\q scans'
_diffrn_radiation_monochromator graphite
_diffrn_radiation_source 'fine-focus sealed tube'
_diffrn_radiation_type MoK\a
_diffrn_radiation_wavelength 0.71073
_diffrn_reflns_av_R_equivalents 0.0144
_diffrn_reflns_av_sigmaI/netI 0.0228
_diffrn_reflns_limit_h_max 14
_diffrn_reflns_limit_h_min -14
_diffrn_reflns_limit_k_max 10
_diffrn_reflns_limit_k_min 0
_diffrn_reflns_limit_l_max 18
_diffrn_reflns_limit_l_min 0
_diffrn_reflns_number 3083
_diffrn_reflns_theta_full 25.47
_diffrn_reflns_theta_max 25.47
_diffrn_reflns_theta_min 1.73
_diffrn_standards_decay_% 1.6_variation
_diffrn_standards_interval_count 200
_diffrn_standards_interval_time 60
_diffrn_standards_number 3
_exptl_absorpt_coefficient_mu 2.331
_exptl_absorpt_correction_T_max 0.752
_exptl_absorpt_correction_T_min 0.366
_exptl_absorpt_correction_type 'psi-scans (North et al., 1968)'
_exptl_crystal_colour 'dark green'
_exptl_crystal_density_diffrn 1.517
_exptl_crystal_density_method 'not measured'
_exptl_crystal_description 'Square prism'
_exptl_crystal_F_000 744
_exptl_crystal_size_max 0.54
_exptl_crystal_size_mid 0.20
_exptl_crystal_size_min 0.13
_refine_diff_density_max 0.631
_refine_diff_density_min -0.696
_refine_ls_extinction_method none
_refine_ls_goodness_of_fit_ref 1.100
_refine_ls_hydrogen_treatment H_atoms:_see_text
_refine_ls_matrix_type full
_refine_ls_number_parameters 279
_refine_ls_number_reflns 2961
_refine_ls_number_restraints 0
_refine_ls_restrained_S_all 1.100
_refine_ls_R_factor_gt 0.0343
_refine_ls_shift/su_max 0.003
_refine_ls_shift/su_mean 0.000
_refine_ls_structure_factor_coef Fsqd
_refine_ls_weighting_details 'w = 1/[\s^2^(Fo^2^)+(0.061P)^2^+0.57P] where P=(Fo^2^+2Fc^2^)/3'
_refine_ls_weighting_scheme calc
_refine_ls_wR_factor_ref 0.0989
_reflns_number_gt 2343
_reflns_number_total 2961
_reflns_threshold_expression I>2\s(I)
_cod_data_source_file bm1225.cif
_cod_data_source_block bm1225
_cod_depositor_comments
;
The following automatic conversions were performed:

'_refine_ls_weighting_scheme' value 'calc w =
1/[\s^2^(Fo^2^)+(0.061P)^2^+0.57P] where P=(Fo^2^+2Fc^2^)/3' was
changed to 'calc'. New tag '_refine_ls_weighting_details' was
created. The value of the new tag was set to 'w =
1/[\s^2^(Fo^2^)+(0.061P)^2^+0.57P] where P=(Fo^2^+2Fc^2^)/3'.

Automatic conversion script
Id: cif_fix_values 3143 2015-03-26 13:38:13Z robertas 
;
_cod_original_sg_symbol_H-M 'P 21/c'
_cod_database_code 2007696

loop_
_symmetry_equiv_pos_as_xyz
'x, y, z'
'-x, y+1/2, -z+1/2'
'-x, -y, -z'
'x, -y-1/2, z-1/2'

loop_
_atom_site_label
_atom_site_fract_x
_atom_site_fract_y
_atom_site_fract_z
_atom_site_U_iso_or_equiv
_atom_site_adp_type
_atom_site_calc_flag
_atom_site_refinement_flags
_atom_site_occupancy
_atom_site_disorder_assembly
_atom_site_disorder_group
_atom_site_type_symbol
Ni1 0.24942(3) 0.00701(4) 0.24778(3) 0.03176(15) Uani d . 1 . . Ni
Ni2 0.27126(3) 0.02285(4) 0.09504(3) 0.02743(15) Uani d . 1 . . Ni
B3 0.1225(3) 0.0821(4) 0.1213(3) 0.0338(8) Uani d . 1 . . B
B4 0.1388(4) 0.1870(4) 0.2303(3) 0.0457(10) Uani d . 1 . . B
B5 0.2885(4) 0.2269(4) 0.2873(3) 0.0496(11) Uani d . 1 . . B
B6 0.3668(3) 0.1486(4) 0.2161(3) 0.0406(9) Uani d . 1 . . B
B7 0.1671(3) 0.2077(4) 0.0444(3) 0.0370(8) Uani d . 1 . . B
B8 0.0943(4) 0.2739(4) 0.1178(3) 0.0451(9) Uani d . 1 . . B
B9 0.1939(4) 0.3621(4) 0.2175(3) 0.0536(11) Uani d . 1 . . B
B10 0.3315(4) 0.3384(4) 0.2101(3) 0.0534(12) Uani d . 1 . . B
B11 0.3158(4) 0.2481(4) 0.1021(3) 0.0426(9) Uani d . 1 . . B
B12 0.2104(4) 0.3739(4) 0.1075(3) 0.0495(10) Uani d . 1 . . B
C11 0.3418(5) -0.1845(6) 0.3124(4) 0.0785(16) Uani d . 1 . . C
C12 0.3422(6) -0.0845(7) 0.3795(4) 0.0862(17) Uani d . 1 . . C
C13 0.2311(7) -0.0586(6) 0.3708(4) 0.0803(18) Uani d . 1 . . C
C14 0.1605(5) -0.1453(7) 0.2984(5) 0.0824(17) Uani d . 1 . . C
C15 0.2309(6) -0.2237(5) 0.2616(4) 0.0748(16) Uani d . 1 . . C
C21 0.3973(4) -0.0762(7) 0.0549(3) 0.0685(13) Uani d . 1 . . C
C22 0.3496(5) -0.1843(5) 0.0938(3) 0.0673(14) Uani d . 1 . . C
C23 0.2344(4) -0.1922(4) 0.0399(3) 0.0587(11) Uani d . 1 . . C
C24 0.2101(3) -0.0918(4) -0.0329(3) 0.0485(9) Uani d . 1 . . C
C25 0.3114(4) -0.0173(5) -0.0238(3) 0.0548(10) Uani d . 1 . . C
H3B 0.061(3) 0.002(4) 0.095(3) 0.053(11) Uiso d . 1 . . H
H4B 0.076(3) 0.173(4) 0.271(3) 0.059(11) Uiso d . 1 . . H
H5B 0.325(3) 0.237(5) 0.361(3) 0.062(11) Uiso d . 1 . . H
H6B 0.454(3) 0.104(4) 0.244(2) 0.055(10) Uiso d . 1 . . H
H7B 0.121(3) 0.203(4) -0.034(2) 0.044(9) Uiso d . 1 . . H
H8B 0.006(3) 0.315(4) 0.085(3) 0.059(11) Uiso d . 1 . . H
H9B 0.179(4) 0.444(5) 0.252(3) 0.072(13) Uiso d . 1 . . H
H10B 0.398(4) 0.413(6) 0.242(3) 0.083(14) Uiso d . 1 . . H
H11B 0.374(3) 0.275(4) 0.066(3) 0.058(11) Uiso d . 1 . . H
H12B 0.199(4) 0.482(4) 0.071(3) 0.057(12) Uiso d . 1 . . H
H11 0.413(5) -0.222(7) 0.305(4) 0.13(2) Uiso d . 1 . . H
H12 0.405(6) -0.024(6) 0.426(5) 0.12(2) Uiso d . 1 . . H
H13 0.214(4) 0.002(5) 0.406(3) 0.059(15) Uiso d . 1 . . H
H14 0.086(5) -0.152(7) 0.276(5) 0.14(3) Uiso d . 1 . . H
H15 0.204(4) -0.277(6) 0.205(4) 0.102(18) Uiso d . 1 . . H
H21 0.464(4) -0.046(5) 0.082(3) 0.056(12) Uiso d . 1 . . H
H22 0.399(4) -0.224(6) 0.148(4) 0.103(18) Uiso d . 1 . . H
H23 0.186(3) -0.245(5) 0.052(3) 0.055(12) Uiso d . 1 . . H
H24 0.142(4) -0.075(5) -0.079(3) 0.064(12) Uiso d . 1 . . H
H25 0.318(4) 0.071(6) -0.059(3) 0.083(15) Uiso d . 1 . . H

loop_
_atom_site_aniso_label
_atom_site_aniso_U_11
_atom_site_aniso_U_22
_atom_site_aniso_U_33
_atom_site_aniso_U_12
_atom_site_aniso_U_13
_atom_site_aniso_U_23
Ni1 0.0452(3) 0.0206(2) 0.0328(3) -0.00056(15) 0.0178(2) 0.00322(14)
Ni2 0.0312(2) 0.0221(2) 0.0300(2) -0.00101(14) 0.01218(17) -0.00019(15)
B3 0.0292(17) 0.0291(18) 0.0418(19) -0.0001(14) 0.0108(15) -0.0015(15)
B4 0.067(3) 0.032(2) 0.046(2) 0.0109(18) 0.029(2) 0.0005(17)
B5 0.080(3) 0.027(2) 0.037(2) -0.0041(19) 0.014(2) -0.0062(16)
B6 0.037(2) 0.036(2) 0.043(2) -0.0125(16) 0.0066(16) 0.0000(16)
B7 0.048(2) 0.0252(17) 0.0336(19) 0.0039(15) 0.0094(16) 0.0027(14)
B8 0.052(2) 0.030(2) 0.052(2) 0.0128(17) 0.0168(19) 0.0015(17)
B9 0.087(3) 0.0216(19) 0.052(2) 0.007(2) 0.025(2) -0.0078(18)
B10 0.069(3) 0.027(2) 0.054(3) -0.0246(19) 0.009(2) -0.0078(17)
B11 0.052(2) 0.0276(19) 0.051(2) -0.0157(16) 0.0218(19) 0.0018(16)
B12 0.076(3) 0.0187(19) 0.052(2) -0.0037(18) 0.021(2) 0.0042(16)
C11 0.101(4) 0.057(3) 0.091(4) 0.033(3) 0.050(4) 0.048(3)
C12 0.114(5) 0.077(4) 0.050(3) -0.009(3) 0.006(3) 0.029(3)
C13 0.162(6) 0.050(3) 0.057(3) 0.017(3) 0.074(4) 0.021(2)
C14 0.085(4) 0.078(4) 0.100(4) -0.007(3) 0.051(3) 0.048(3)
C15 0.148(5) 0.024(2) 0.066(3) -0.013(2) 0.053(4) 0.0096(19)
C21 0.042(2) 0.105(4) 0.064(3) 0.015(2) 0.025(2) -0.014(3)
C22 0.094(4) 0.062(3) 0.049(2) 0.046(3) 0.028(3) 0.008(2)
C23 0.093(3) 0.031(2) 0.065(3) -0.003(2) 0.045(3) -0.0150(18)
C24 0.058(2) 0.044(2) 0.0375(19) 0.0117(17) 0.0095(17) -0.0149(16)
C25 0.084(3) 0.050(2) 0.047(2) 0.004(2) 0.044(2) -0.0015(18)

loop_
_atom_type_symbol
_atom_type_description
_atom_type_scat_dispersion_real
_atom_type_scat_dispersion_imag
_atom_type_scat_source
C C 0.0033 0.0016 'International Tables Vol C Tables 4.2.6.8 and 6.1.1.4'
H H 0.0000 0.0000 'International Tables Vol C Tables 4.2.6.8 and 6.1.1.4'
B B 0.0013 0.0007 'International Tables Vol C Tables 4.2.6.8 and 6.1.1.4'
Ni Ni 0.3393 1.1124 'International Tables Vol C Tables 4.2.6.8 and 6.1.1.4'

loop_
_geom_angle_atom_site_label_1
_geom_angle_atom_site_label_2
_geom_angle_atom_site_label_3
_geom_angle
_geom_angle_publ_flag
C13 Ni1 C14 39.3(2) no
C13 Ni1 B5 96.0(2) no
C14 Ni1 B5 128.9(2) no
C13 Ni1 B4 93.3(2) no
C14 Ni1 B4 98.1(2) no
B5 Ni1 B4 51.34(18) no
C13 Ni1 C12 38.8(2) no
C14 Ni1 C12 65.1(2) no
B5 Ni1 C12 96.1(2) no
B4 Ni1 C12 123.3(2) no
C13 Ni1 C15 64.7(2) no
C14 Ni1 C15 38.8(2) no
B5 Ni1 C15 159.07(19) no
B4 Ni1 C15 133.3(2) no
C12 Ni1 C15 64.0(2) no
C13 Ni1 C11 64.0(2) no
C14 Ni1 C11 64.4(2) no
B5 Ni1 C11 127.5(2) no
B4 Ni1 C11 157.33(19) no
C12 Ni1 C11 37.6(2) no
C15 Ni1 C11 38.0(2) no
C13 Ni1 B3 128.7(2) no
C14 Ni1 B3 102.3(2) no
B5 Ni1 B3 88.94(16) no
B4 Ni1 B3 52.00(15) no
C12 Ni1 B3 166.8(2) no
C15 Ni1 B3 109.2(2) no
C11 Ni1 B3 142.3(2) no
C13 Ni1 B6 133.4(2) no
C14 Ni1 B6 169.6(2) no
B5 Ni1 B6 51.69(17) no
B4 Ni1 B6 89.22(17) no
C12 Ni1 B6 104.7(2) no
C15 Ni1 B6 136.3(2) no
C11 Ni1 B6 106.5(2) no
B3 Ni1 B6 88.01(14) no
C13 Ni1 Ni2 166.54(16) no
C14 Ni1 Ni2 130.2(2) no
B5 Ni1 Ni2 97.09(12) yes
B4 Ni1 Ni2 97.21(11) yes
C12 Ni1 Ni2 136.0(2) no
C15 Ni1 Ni2 101.86(13) no
C11 Ni1 Ni2 105.15(16) no
B3 Ni1 Ni2 54.76(10) yes
B6 Ni1 Ni2 55.33(11) yes
C25 Ni2 C21 39.49(18) no
C25 Ni2 C24 39.46(16) no
C21 Ni2 C24 65.62(17) no
C25 Ni2 B7 97.64(16) no
C21 Ni2 B7 132.53(19) no
C24 Ni2 B7 94.36(15) no
C25 Ni2 C23 65.07(17) no
C21 Ni2 C23 64.6(2) no
C24 Ni2 C23 38.35(16) no
B7 Ni2 C23 124.70(18) no
C25 Ni2 B11 94.14(16) no
C21 Ni2 B11 102.4(2) no
C24 Ni2 B11 122.07(16) no
B7 Ni2 B11 50.82(16) no
C23 Ni2 B11 158.82(17) no
C25 Ni2 B3 135.39(17) no
C21 Ni2 B3 167.40(19) no
C24 Ni2 B3 103.80(15) no
B7 Ni2 B3 52.14(14) no
C23 Ni2 B3 102.89(17) no
B11 Ni2 B3 89.00(16) no
C25 Ni2 C22 65.19(17) no
C21 Ni2 C22 38.33(19) no
C24 Ni2 C22 64.84(17) no
B7 Ni2 C22 159.07(17) no
C23 Ni2 C22 38.52(18) no
B11 Ni2 C22 137.7(2) no
B3 Ni2 C22 132.12(19) no
C25 Ni2 B6 127.35(17) no
C21 Ni2 B6 102.88(18) no
C24 Ni2 B6 166.73(16) no
B7 Ni2 B6 88.93(15) no
C23 Ni2 B6 144.41(17) no
B11 Ni2 B6 51.78(15) no
B3 Ni2 B6 88.37(15) no
C22 Ni2 B6 110.80(18) no
C25 Ni2 Ni1 164.65(12) no
C21 Ni2 Ni1 127.11(14) no
C24 Ni2 Ni1 136.58(12) no
B7 Ni2 Ni1 97.53(11) yes
C23 Ni2 Ni1 103.97(12) no
B11 Ni2 Ni1 97.21(11) yes
B3 Ni2 Ni1 55.38(10) yes
C22 Ni2 Ni1 99.49(12) no
B6 Ni2 Ni1 55.25(10) yes
B8 B3 B7 58.7(2) no
B8 B3 B4 58.9(2) no
B7 B3 B4 106.5(3) no
B8 B3 Ni2 115.1(2) no
B7 B3 Ni2 63.44(16) no
B4 B3 Ni2 118.0(2) no
B8 B3 Ni1 114.8(2) no
B7 B3 Ni1 117.8(2) no
B4 B3 Ni1 63.06(17) no
Ni2 B3 Ni1 69.86(11) no
B8 B3 H3B 124(2) no
B7 B3 H3B 123(2) no
B4 B3 H3B 122(2) no
Ni2 B3 H3B 110(2) no
Ni1 B3 H3B 110(2) no
B9 B4 B8 60.2(2) no
B9 B4 B5 59.4(2) no
B8 B4 B5 107.1(3) no
B9 B4 B3 106.6(3) no
B8 B4 B3 58.2(2) no
B5 B4 B3 107.4(3) no
B9 B4 Ni1 116.2(3) no
B8 B4 Ni1 115.8(2) no
B5 B4 Ni1 64.01(18) no
B3 B4 Ni1 64.94(16) no
B9 B4 H4B 121.2(19) no
B8 B4 H4B 120.4(19) no
B5 B4 H4B 123.7(19) no
B3 B4 H4B 122.1(19) no
Ni1 B4 H4B 113.2(19) no
B10 B5 B9 60.6(3) no
B10 B5 B4 107.8(3) no
B9 B5 B4 59.0(2) no
B10 B5 B6 58.6(2) no
B9 B5 B6 107.5(3) no
B4 B5 B6 108.9(3) no
B10 B5 Ni1 116.7(3) no
B9 B5 Ni1 116.4(3) no
B4 B5 Ni1 64.65(18) no
B6 B5 Ni1 65.50(17) no
B10 B5 H5B 122(2) no
B9 B5 H5B 122(2) no
B4 B5 H5B 122(2) no
B6 B5 H5B 122(2) no
Ni1 B5 H5B 111(2) no
B10 B6 B5 58.7(2) no
B10 B6 B11 58.8(2) no
B5 B6 B11 106.2(3) no
B10 B6 Ni1 114.4(3) no
B5 B6 Ni1 62.82(18) no
B11 B6 Ni1 117.5(2) no
B10 B6 Ni2 114.7(2) no
B5 B6 Ni2 117.0(2) no
B11 B6 Ni2 63.28(16) no
Ni1 B6 Ni2 69.42(11) no
B10 B6 H6B 125(2) no
B5 B6 H6B 125.5(19) no
B11 B6 H6B 120.6(19) no
Ni1 B6 H6B 111(2) no
Ni2 B6 H6B 108.4(19) no
B12 B7 B8 60.0(2) no
B12 B7 B11 59.5(2) no
B8 B7 B11 107.6(3) no
B12 B7 B3 106.6(3) no
B8 B7 B3 58.3(2) no
B11 B7 B3 108.1(2) no
B12 B7 Ni2 116.5(2) no
B8 B7 Ni2 115.6(2) no
B11 B7 Ni2 64.85(17) no
B3 B7 Ni2 64.43(16) no
B12 B7 H7B 123.7(18) no
B8 B7 H7B 119.4(17) no
B11 B7 H7B 125.4(16) no
B3 B7 H7B 119.1(17) no
Ni2 B7 H7B 112.2(17) no
B3 B8 B12 109.9(3) no
B3 B8 B7 63.0(2) no
B12 B8 B7 59.6(2) no
B3 B8 B9 109.9(3) no
B12 B8 B9 59.3(3) no
B7 B8 B9 108.7(3) no
B3 B8 B4 63.0(2) no
B12 B8 B4 108.5(3) no
B7 B8 B4 113.2(3) no
B9 B8 B4 59.5(2) no
B3 B8 H8B 120(2) no
B12 B8 H8B 121(2) no
B7 B8 H8B 118.7(19) no
B9 B8 H8B 122(2) no
B4 B8 H8B 120.7(19) no
B12 B9 B4 109.9(3) no
B12 B9 B5 109.3(3) no
B4 B9 B5 61.6(2) no
B12 B9 B8 60.1(2) no
B4 B9 B8 60.3(2) no
B5 B9 B8 108.9(3) no
B12 B9 B10 60.5(3) no
B4 B9 B10 109.0(3) no
B5 B9 B10 59.5(3) no
B8 B9 B10 107.6(3) no
B12 B9 H9B 125(3) no
B4 B9 H9B 119(3) no
B5 B9 H9B 115(3) no
B8 B9 H9B 127(3) no
B10 B9 H9B 120(3) no
B6 B10 B5 62.7(2) no
B6 B10 B11 63.0(2) no
B5 B10 B11 112.8(3) no
B6 B10 B12 110.0(3) no
B5 B10 B12 108.3(3) no
B11 B10 B12 59.6(2) no
B6 B10 B9 110.2(3) no
B5 B10 B9 59.9(3) no
B11 B10 B9 108.4(3) no
B12 B10 B9 58.9(3) no
B6 B10 H10B 117(3) no
B5 B10 H10B 116(2) no
B11 B10 H10B 122(2) no
B12 B10 H10B 126(3) no
B9 B10 H10B 122(3) no
B12 B11 B10 60.4(3) no
B12 B11 B7 59.1(2) no
B10 B11 B7 107.6(3) no
B12 B11 B6 106.8(3) no
B10 B11 B6 58.2(2) no
B7 B11 B6 108.4(3) no
B12 B11 Ni2 115.7(2) no
B10 B11 Ni2 115.6(2) no
B7 B11 Ni2 64.33(16) no
B6 B11 Ni2 64.94(16) no
B12 B11 H11B 122(2) no
B10 B11 H11B 119(2) no
B7 B11 H11B 124.7(19) no
B6 B11 H11B 120(2) no
Ni2 B11 H11B 114(2) no
B9 B12 B7 110.3(3) no
B9 B12 B8 60.6(2) no
B7 B12 B8 60.3(2) no
B9 B12 B11 110.2(3) no
B7 B12 B11 61.4(2) no
B8 B12 B11 109.3(3) no
B9 B12 B10 60.7(3) no
B7 B12 B10 109.1(3) no
B8 B12 B10 108.1(3) no
B11 B12 B10 60.0(2) no
B9 B12 H12B 119(2) no
B7 B12 H12B 122(2) no
B8 B12 H12B 122(2) no
B11 B12 H12B 121(2) no
B10 B12 H12B 121(2) no
C12 C11 C15 109.0(5) no
C12 C11 Ni1 70.1(3) no
C15 C11 Ni1 70.7(3) no
C12 C11 H11 123(4) no
C15 C11 H11 128(4) no
Ni1 C11 H11 126(4) no
C11 C12 C13 107.7(6) no
C11 C12 Ni1 72.3(3) no
C13 C12 Ni1 68.6(3) no
C11 C12 H12 133(4) no
C13 C12 H12 119(4) no
Ni1 C12 H12 119(3) no
C12 C13 C14 109.0(5) no
C12 C13 Ni1 72.6(3) no
C14 C13 Ni1 71.8(3) no
C12 C13 H13 122(3) no
C14 C13 H13 129(3) no
Ni1 C13 H13 122(3) no
C13 C14 C15 106.5(5) no
C13 C14 Ni1 68.9(3) no
C15 C14 Ni1 71.9(2) no
C13 C14 H14 130(5) no
C15 C14 H14 123(5) no
Ni1 C14 H14 123(4) no
C11 C15 C14 107.8(5) no
C11 C15 Ni1 71.2(3) no
C14 C15 Ni1 69.3(3) no
C11 C15 H15 128(3) no
C14 C15 H15 123(3) no
Ni1 C15 H15 116(3) no
C22 C21 C25 108.2(4) no
C22 C21 Ni2 72.1(2) no
C25 C21 Ni2 69.5(2) no
C22 C21 H21 122(3) no
C25 C21 H21 129(3) no
Ni2 C21 H21 117(3) no
C21 C22 C23 107.7(4) no
C21 C22 Ni2 69.6(3) no
C23 C22 Ni2 70.1(2) no
C21 C22 H22 114(3) no
C23 C22 H22 138(3) no
Ni2 C22 H22 121(3) no
C24 C23 C22 109.2(4) no
C24 C23 Ni2 70.4(2) no
C22 C23 Ni2 71.4(2) no
C24 C23 H23 125(3) no
C22 C23 H23 126(3) no
Ni2 C23 H23 121(3) no
C23 C24 C25 107.4(4) no
C23 C24 Ni2 71.2(2) no
C25 C24 Ni2 69.3(2) no
C23 C24 H24 127(3) no
C25 C24 H24 125(3) no
Ni2 C24 H24 124(3) no
C21 C25 C24 107.5(4) no
C21 C25 Ni2 71.0(2) no
C24 C25 Ni2 71.2(2) no
C21 C25 H25 126(3) no
C24 C25 H25 125(3) no
Ni2 C25 H25 115(3) no

loop_
_geom_bond_atom_site_label_1
_geom_bond_atom_site_label_2
_geom_bond_site_symmetry_2
_geom_bond_distance
_geom_bond_publ_flag
Ni1 C13 . 2.041(4) yes
Ni1 C14 . 2.078(4) yes
Ni1 B5 . 2.079(4) yes
Ni1 B4 . 2.090(4) yes
Ni1 C12 . 2.091(5) yes
Ni1 C15 . 2.112(4) yes
Ni1 C11 . 2.118(4) yes
Ni1 B3 . 2.124(4) yes
Ni1 B6 . 2.127(4) yes
Ni1 Ni2 . 2.4233(6) yes
Ni2 C25 . 2.062(4) yes
Ni2 C21 . 2.082(4) yes
Ni2 C24 . 2.087(3) yes
Ni2 B7 . 2.090(4) yes
Ni2 C23 . 2.097(4) yes
Ni2 B11 . 2.099(4) yes
Ni2 B3 . 2.108(3) yes
Ni2 C22 . 2.114(4) yes
Ni2 B6 . 2.129(4) yes
B3 B8 . 1.763(5) no
B3 B7 . 1.845(5) no
B3 B4 . 1.848(5) no
B3 H3B . 1.03(4) no
B4 B9 . 1.761(6) no
B4 B8 . 1.775(6) no
B4 B5 . 1.806(7) no
B4 H4B . 1.16(4) no
B5 B10 . 1.762(6) no
B5 B9 . 1.769(6) no
B5 B6 . 1.834(6) no
B5 H5B . 1.04(4) no
B6 B10 . 1.761(6) no
B6 B11 . 1.847(6) no
B6 H6B . 1.10(3) no
B7 B12 . 1.758(5) no
B7 B8 . 1.771(6) no
B7 B11 . 1.798(6) no
B7 H7B . 1.12(3) no
B8 B12 . 1.765(6) no
B8 B9 . 1.773(6) no
B8 H8B . 1.11(4) no
B9 B12 . 1.750(7) no
B9 B10 . 1.782(7) no
B9 H9B . 0.96(5) no
B10 B11 . 1.772(6) no
B10 B12 . 1.778(6) no
B10 H10B . 1.05(5) no
B11 B12 . 1.765(6) no
B11 H11B . 1.09(4) no
B12 H12B . 1.11(4) no
C11 C12 . 1.356(8) no
C11 C15 . 1.378(8) no
C11 H11 . 1.00(6) no
C12 C13 . 1.373(8) no
C12 H12 . 1.01(7) no
C13 C14 . 1.384(8) no
C13 H13 . 0.85(5) no
C14 C15 . 1.391(8) no
C14 H14 . 0.88(6) no
C15 H15 . 0.93(6) no
C21 C22 . 1.378(7) no
C21 C25 . 1.400(6) no
C21 H21 . 0.84(4) no
C22 C23 . 1.389(7) no
C22 H22 . 0.91(5) no
C23 C24 . 1.374(6) no
C23 H23 . 0.85(4) no
C24 C25 . 1.401(6) no
C24 H24 . 0.90(4) no
C25 H25 . 0.97(5) no
